data_7712934
loop_
_publ_author_name
'Stephens, Liam J.'
'Dallerba, Elena'
'Kelderman, Jenisi T. A.'
'Levina, Aviva'
'Werrett, Melissa V.'
'Lay, Peter A.'
'Massi, Massimiliano'
'Andrews, Philip C.'

_publ_section_title
;
 Synthesis and the photophysical and biological properties of tricarbonyl
 Re(I) diimine complexes bound to thiotetrazolato ligands.
;
_journal_issue 15
_journal_name_full 'Dalton transactions (Cambridge, England : 2003)'
_journal_page_first 4835
_journal_page_last 4848
_journal_paper_doi 10.1039/d2dt03237f
_journal_volume 52
_journal_year 2023
_chemical_formula_moiety 'C22 H18 N7 O3 Re S'
_chemical_formula_sum 'C22 H18 N7 O3 Re S'
_chemical_formula_weight 646.69
_space_group_crystal_system monoclinic
_space_group_IT_number 14
_space_group_name_Hall '-P 2ybc'
_space_group_name_H-M_alt 'P 1 21/c 1'
_atom_sites_solution_hydrogens geom
_atom_sites_solution_primary dual
_audit_creation_method SHELXL-2018/3
_audit_update_record
;
2023-02-21 deposited with the CCDC.	2023-03-14 downloaded from the CCDC.
;
_cell_angle_alpha 90
_cell_angle_beta 104.007(6)
_cell_angle_gamma 90
_cell_formula_units_Z 4
_cell_length_a 21.2128(12)
_cell_length_b 9.4134(4)
_cell_length_c 11.9069(6)
_cell_measurement_reflns_used 5076
_cell_measurement_temperature 123(2)
_cell_measurement_theta_max 30.3820
_cell_measurement_theta_min 3.5250
_cell_volume 2306.9(2)
_computing_cell_refinement 'CrysAlisPro 1.171.40.81a (Rigaku OD, 2020)'
_computing_data_collection 'CrysAlisPro 1.171.40.81a (Rigaku OD, 2020)'
_computing_data_reduction 'CrysAlisPro 1.171.40.81a (Rigaku OD, 2020)'
_computing_structure_refinement 'SHELXL-2018/3 (Sheldrick, 2018)'
_computing_structure_solution 'SHELXT (Sheldrick, 2015)'
_diffrn_ambient_temperature 123(2)
_diffrn_detector_area_resol_mean 10.0000
_diffrn_measured_fraction_theta_full 0.997
_diffrn_measured_fraction_theta_max 0.997
_diffrn_measurement_device_type 'XtaLAB Synergy, Dualflex, HyPix'
_diffrn_measurement_method '\w scans'
_diffrn_radiation_type MoK\a
_diffrn_radiation_wavelength 0.71073
_diffrn_reflns_av_R_equivalents 0.0880
_diffrn_reflns_av_unetI/netI 0.0645
_diffrn_reflns_Laue_measured_fraction_full 0.997
_diffrn_reflns_Laue_measured_fraction_max 0.997
_diffrn_reflns_limit_h_max 26
_diffrn_reflns_limit_h_min -26
_diffrn_reflns_limit_k_max 11
_diffrn_reflns_limit_k_min -11
_diffrn_reflns_limit_l_max 14
_diffrn_reflns_limit_l_min -14
_diffrn_reflns_number 22483
_diffrn_reflns_point_group_measured_fraction_full 0.997
_diffrn_reflns_point_group_measured_fraction_max 0.997
_diffrn_reflns_theta_full 25.242
_diffrn_reflns_theta_max 25.999
_diffrn_reflns_theta_min 3.527
_diffrn_source 'micro-focus sealed X-ray tube'
_exptl_absorpt_coefficient_mu 5.398
_exptl_absorpt_correction_T_max 1.00000
_exptl_absorpt_correction_T_min 0.68062
_exptl_absorpt_correction_type multi-scan
_exptl_absorpt_process_details
;
CrysAlisPro 1.171.40.81a (Rigaku Oxford Diffraction, 2020)
Empirical absorption correction using spherical harmonics,
implemented in SCALE3 ABSPACK scaling algorithm.
;
_exptl_crystal_colour yellow
_exptl_crystal_density_diffrn 1.862
_exptl_crystal_description plate
_exptl_crystal_F_000 1256
_exptl_crystal_size_max 0.110
_exptl_crystal_size_mid 0.100
_exptl_crystal_size_min 0.080
_refine_diff_density_max 1.902
_refine_diff_density_min -1.071
_refine_diff_density_rms 0.165
_refine_ls_extinction_method none
_refine_ls_goodness_of_fit_ref 1.051
_refine_ls_hydrogen_treatment constr
_refine_ls_matrix_type full
_refine_ls_number_parameters 383
_refine_ls_number_reflns 4532
_refine_ls_number_restraints 49
_refine_ls_restrained_S_all 1.047
_refine_ls_R_factor_all 0.0647
_refine_ls_R_factor_gt 0.0412
_refine_ls_shift/su_max 0.000
_refine_ls_shift/su_mean 0.000
_refine_ls_structure_factor_coef Fsqd
_refine_ls_weighting_details 'w=1/[\s^2^(Fo^2^)+(0.0396P)^2^+4.8509P] where P=(Fo^2^+2Fc^2^)/3'
_refine_ls_weighting_scheme calc
_refine_ls_wR_factor_gt 0.0859
_refine_ls_wR_factor_ref 0.0946
_reflns_Friedel_coverage 0.000
_reflns_number_gt 3442
_reflns_number_total 4532
_reflns_threshold_expression 'I > 2\s(I)'
_cod_data_source_file d2dt03237f2.cif
_cod_data_source_block ls-2-108
_cod_original_sg_symbol_H-M 'P 21/c'
_cod_database_code 7712934
_shelx_shelxl_version_number 2018/3
_shelx_space_group_comment
;
The symmetry employed for this shelxl refinement is uniquely defined
by the following loop, which should always be used as a source of
symmetry information in preference to the above space-group names.
They are only intended as comments.
;
_shelx_estimated_absorpt_t_min 0.588
_shelx_estimated_absorpt_t_max 0.672

loop_
_space_group_symop_operation_xyz
'x, y, z'
'-x, y+1/2, -z+1/2'
'-x, -y, -z'
'x, -y-1/2, z-1/2'

loop_
_atom_site_label
_atom_site_type_symbol
_atom_site_fract_x
_atom_site_fract_y
_atom_site_fract_z
_atom_site_U_iso_or_equiv
_atom_site_adp_type
_atom_site_occupancy
_atom_site_site_symmetry_order
_atom_site_calc_flag
_atom_site_refinement_flags_posn
_atom_site_refinement_flags_adp
_atom_site_refinement_flags_occupancy
_atom_site_disorder_assembly
_atom_site_disorder_group
Re1 Re 0.14566(2) 0.36816(3) 0.12876(2) 0.02261(10) Uani 1 1 d . . . . .
S1 S 0.27557(10) 0.1055(2) 0.27775(17) 0.0363(5) Uani 1 1 d . . . . .
O1 O 0.1978(3) 0.1617(6) -0.0283(4) 0.0338(13) Uani 1 1 d . . . . .
O2 O 0.1011(3) 0.1170(6) 0.2548(5) 0.0367(12) Uani 1 1 d . . . . .
O3 O 0.0161(3) 0.3480(6) -0.0529(4) 0.0379(14) Uani 1 1 d . . . . .
N1 N 0.2382(3) 0.3836(6) 0.2513(5) 0.0256(13) Uani 1 1 d . . . . .
N2 N 0.2618(3) 0.5126(6) 0.2980(5) 0.0295(14) Uani 1 1 d . . . . .
N3 N 0.3151(3) 0.4964(7) 0.3753(5) 0.0327(15) Uani 1 1 d . . . . .
N4 N 0.3280(3) 0.3551(7) 0.3797(5) 0.0321(14) Uani 1 1 d . . . . .
N5 N 0.5478(7) 0.142(2) 0.6995(16) 0.056(5) Uani 0.5 1 d D . P A 1
N5' N 0.5573(9) 0.230(2) 0.7162(16) 0.068(6) Uani 0.5 1 d D . P B 2
N6 N 0.1778(3) 0.5684(6) 0.0721(5) 0.0246(13) Uani 1 1 d . . . . .
N7 N 0.1119(3) 0.5289(6) 0.2318(5) 0.0244(13) Uani 1 1 d . . . . .
C1 C 0.2807(4) 0.2811(8) 0.3035(6) 0.0281(17) Uani 1 1 d . . . . .
C2 C 0.3833(4) 0.3035(9) 0.4628(7) 0.039(2) Uani 1 1 d D . . . .
C3 C 0.4451(5) 0.342(2) 0.4544(13) 0.044(4) Uani 0.5 1 d D . P A 1
H3 H 0.451362 0.403553 0.394700 0.053 Uiso 0.5 1 calc R U P A 1
C4 C 0.4975(8) 0.288(2) 0.5361(14) 0.041(4) Uani 0.5 1 d D . P A 1
H4 H 0.539940 0.317347 0.533492 0.049 Uiso 0.5 1 calc R U P A 1
C5 C 0.4914(7) 0.192(2) 0.622(2) 0.047(8) Uani 0.5 1 d D . P A 1
C6 C 0.4295(6) 0.1421(18) 0.6218(14) 0.045(4) Uani 0.5 1 d D . P A 1
H6 H 0.423571 0.071849 0.675540 0.054 Uiso 0.5 1 calc R U P A 1
C7 C 0.3763(8) 0.1977(17) 0.5411(13) 0.048(5) Uani 0.5 1 d D . P A 1
H7 H 0.334096 0.162494 0.539412 0.057 Uiso 0.5 1 calc R U P A 1
C3' C 0.4293(6) 0.2135(18) 0.4384(17) 0.049(5) Uani 0.5 1 d D . P B 2
H3A H 0.423080 0.167885 0.365369 0.059 Uiso 0.5 1 calc R U P B 2
C4' C 0.4850(9) 0.193(3) 0.5253(16) 0.063(6) Uani 0.5 1 d D . P B 2
H4A H 0.516032 0.127680 0.509805 0.075 Uiso 0.5 1 calc R U P B 2
C5' C 0.4997(8) 0.258(3) 0.6329(16) 0.051(8) Uani 0.5 1 d D . P B 2
C6' C 0.4531(8) 0.349(3) 0.6563(17) 0.075(8) Uani 0.5 1 d D . P B 2
H6A H 0.459771 0.395726 0.728828 0.090 Uiso 0.5 1 calc R U P B 2
C7' C 0.3965(9) 0.369(3) 0.5708(11) 0.075(8) Uani 0.5 1 d D . P B 2
H7A H 0.364642 0.431241 0.587030 0.090 Uiso 0.5 1 calc R U P B 2
C8 C 0.6108(10) 0.210(3) 0.715(2) 0.059(7) Uani 0.5 1 d D U P A 1
H8A H 0.632153 0.175317 0.656301 0.089 Uiso 0.5 1 calc R U P A 1
H8B H 0.637604 0.186670 0.792424 0.089 Uiso 0.5 1 calc R U P A 1
H8C H 0.605069 0.312941 0.708139 0.089 Uiso 0.5 1 calc R U P A 1
C8' C 0.6079(12) 0.161(4) 0.674(3) 0.076(10) Uani 0.5 1 d D U P B 2
H8D H 0.591428 0.070781 0.636362 0.114 Uiso 0.5 1 calc R U P B 2
H8E H 0.645361 0.142214 0.738254 0.114 Uiso 0.5 1 calc R U P B 2
H8F H 0.621072 0.222612 0.617049 0.114 Uiso 0.5 1 calc R U P B 2
C9 C 0.5402(10) 0.046(2) 0.7907(17) 0.064(6) Uani 0.5 1 d D . P A 1
H9A H 0.520029 0.097190 0.844786 0.095 Uiso 0.5 1 calc R U P A 1
H9B H 0.582887 0.010653 0.832167 0.095 Uiso 0.5 1 calc R U P A 1
H9C H 0.512499 -0.033648 0.756714 0.095 Uiso 0.5 1 calc R U P A 1
C9' C 0.5796(11) 0.333(3) 0.8080(16) 0.075(8) Uani 0.5 1 d D . P B 2
H9D H 0.605561 0.405808 0.781597 0.113 Uiso 0.5 1 calc R U P B 2
H9E H 0.606202 0.284644 0.876146 0.113 Uiso 0.5 1 calc R U P B 2
H9F H 0.542004 0.377072 0.828207 0.113 Uiso 0.5 1 calc R U P B 2
C10 C 0.2155(4) 0.5795(8) -0.0032(6) 0.0295(17) Uani 1 1 d . . . . .
H10 H 0.222678 0.497799 -0.045227 0.035 Uiso 1 1 calc R U . . .
C11 C 0.2438(4) 0.7059(9) -0.0213(7) 0.0362(19) Uani 1 1 d . . . . .
H11 H 0.271017 0.710322 -0.073968 0.043 Uiso 1 1 calc R U . . .
C12 C 0.2329(4) 0.8254(8) 0.0367(7) 0.0335(18) Uani 1 1 d . . . . .
H12 H 0.252256 0.913363 0.024950 0.040 Uiso 1 1 calc R U . . .
C13 C 0.1932(4) 0.8156(8) 0.1125(7) 0.0318(18) Uani 1 1 d . . . . .
H13 H 0.184393 0.897349 0.152969 0.038 Uiso 1 1 calc R U . . .
C14 C 0.1665(4) 0.6872(7) 0.1292(6) 0.0242(15) Uani 1 1 d . . . . .
C15 C 0.1257(3) 0.6644(7) 0.2124(6) 0.0252(16) Uani 1 1 d . . . . .
C16 C 0.1038(4) 0.7757(9) 0.2696(7) 0.0365(19) Uani 1 1 d . . . . .
H16 H 0.113889 0.871141 0.254625 0.044 Uiso 1 1 calc R U . . .
C17 C 0.0672(4) 0.7465(9) 0.3485(7) 0.0369(19) Uani 1 1 d . . . . .
H17 H 0.051912 0.821080 0.388791 0.044 Uiso 1 1 calc R U . . .
C18 C 0.0535(4) 0.6077(9) 0.3673(6) 0.0357(18) Uani 1 1 d . . . . .
H18 H 0.028480 0.584666 0.421078 0.043 Uiso 1 1 calc R U . . .
C19 C 0.0761(3) 0.5018(8) 0.3077(6) 0.0267(16) Uani 1 1 d . . . . .
H19 H 0.065885 0.405907 0.320942 0.032 Uiso 1 1 calc R U . . .
C20 C 0.1799(4) 0.2383(8) 0.0328(6) 0.0280(17) Uani 1 1 d . . . . .
C21 C 0.1189(4) 0.2079(8) 0.2054(6) 0.0265(16) Uani 1 1 d . . . . .
C22 C 0.0645(4) 0.3610(8) 0.0160(6) 0.0297(16) Uani 1 1 d . . . . .

loop_
_atom_site_aniso_label
_atom_site_aniso_U_11
_atom_site_aniso_U_22
_atom_site_aniso_U_33
_atom_site_aniso_U_23
_atom_site_aniso_U_13
_atom_site_aniso_U_12
Re1 0.02986(16) 0.01398(15) 0.02307(15) -0.00146(12) 0.00459(10) -0.00012(13)
S1 0.0458(11) 0.0217(10) 0.0409(10) 0.0015(8) 0.0092(9) 0.0053(8)
O1 0.049(3) 0.021(3) 0.033(3) -0.009(2) 0.014(3) 0.009(2)
O2 0.046(3) 0.021(3) 0.046(3) 0.004(3) 0.016(3) -0.002(3)
O3 0.033(3) 0.048(4) 0.026(3) -0.007(2) -0.005(2) -0.004(3)
N1 0.038(3) 0.013(3) 0.027(3) 0.000(2) 0.010(3) 0.003(3)
N2 0.039(4) 0.016(3) 0.031(3) -0.002(3) 0.004(3) 0.001(3)
N3 0.029(3) 0.029(4) 0.037(4) 0.001(3) 0.000(3) 0.004(3)
N4 0.031(3) 0.033(4) 0.030(3) -0.001(3) 0.003(3) 0.001(3)
N5 0.044(10) 0.058(13) 0.057(10) 0.006(11) -0.006(8) 0.017(10)
N5' 0.046(12) 0.073(15) 0.073(14) 0.000(12) -0.006(10) 0.041(12)
N6 0.032(3) 0.014(3) 0.026(3) -0.001(2) 0.002(3) 0.001(2)
N7 0.026(3) 0.022(3) 0.022(3) -0.004(2) 0.000(3) 0.002(2)
C1 0.031(4) 0.028(4) 0.026(4) -0.001(3) 0.009(3) -0.001(3)
C2 0.030(4) 0.050(5) 0.034(4) 0.013(4) 0.005(4) 0.003(4)
C3 0.040(9) 0.058(13) 0.033(9) 0.007(8) 0.008(7) 0.009(9)
C4 0.028(9) 0.035(11) 0.052(13) 0.006(9) -0.003(8) -0.005(8)
C5 0.048(15) 0.035(13) 0.048(14) 0.008(10) -0.010(11) 0.013(10)
C6 0.057(11) 0.028(9) 0.046(9) -0.006(8) 0.006(8) -0.005(8)
C7 0.051(11) 0.050(12) 0.033(9) 0.020(8) -0.007(8) 0.012(9)
C3' 0.031(9) 0.041(12) 0.073(13) 0.003(9) 0.007(9) 0.005(8)
C4' 0.047(13) 0.058(16) 0.09(2) 0.019(13) 0.031(13) 0.023(11)
C5' 0.018(9) 0.09(2) 0.050(15) 0.029(14) 0.011(9) 0.000(12)
C6' 0.060(13) 0.11(2) 0.046(11) -0.005(12) 0.000(10) 0.043(14)
C7' 0.049(11) 0.13(2) 0.047(11) 0.011(14) 0.009(9) 0.038(14)
C8 0.037(11) 0.064(15) 0.071(14) 0.014(12) 0.003(10) 0.015(10)
C8' 0.049(13) 0.081(17) 0.092(17) 0.008(13) 0.005(12) 0.010(12)
C9 0.050(12) 0.073(16) 0.058(12) 0.023(11) -0.005(10) 0.011(11)
C9' 0.062(14) 0.12(2) 0.039(11) 0.012(12) 0.000(10) 0.023(14)
C10 0.035(4) 0.030(4) 0.023(3) -0.001(3) 0.006(3) -0.006(3)
C11 0.042(5) 0.036(5) 0.035(4) 0.004(4) 0.018(4) -0.001(4)
C12 0.037(4) 0.025(4) 0.034(4) 0.006(3) 0.001(3) -0.006(3)
C13 0.040(4) 0.010(3) 0.037(4) -0.001(3) -0.006(4) 0.000(3)
C14 0.033(4) 0.010(3) 0.027(4) 0.001(3) 0.002(3) 0.001(3)
C15 0.025(4) 0.020(4) 0.027(4) -0.006(3) -0.001(3) 0.001(3)
C16 0.041(5) 0.028(4) 0.038(4) -0.005(3) 0.005(4) 0.000(4)
C17 0.038(4) 0.035(5) 0.037(4) -0.010(4) 0.009(4) 0.005(4)
C18 0.036(4) 0.040(5) 0.032(4) -0.007(4) 0.009(3) 0.006(4)
C19 0.026(4) 0.025(4) 0.027(4) 0.000(3) 0.002(3) 0.001(3)
C20 0.029(4) 0.019(4) 0.034(4) 0.006(3) 0.005(3) -0.008(3)
C21 0.025(4) 0.025(4) 0.030(4) -0.005(3) 0.006(3) 0.001(3)
C22 0.050(5) 0.013(3) 0.031(4) -0.002(3) 0.018(4) -0.001(3)

loop_
_atom_type_symbol
_atom_type_description
_atom_type_scat_dispersion_real
_atom_type_scat_dispersion_imag
_atom_type_scat_source
C C 0.0033 0.0016 'International Tables Vol C Tables 4.2.6.8 and 6.1.1.4'
H H 0.0000 0.0000 'International Tables Vol C Tables 4.2.6.8 and 6.1.1.4'
N N 0.0061 0.0033 'International Tables Vol C Tables 4.2.6.8 and 6.1.1.4'
O O 0.0106 0.0060 'International Tables Vol C Tables 4.2.6.8 and 6.1.1.4'
Re Re -1.0185 7.2310 'International Tables Vol C Tables 4.2.6.8 and 6.1.1.4'
S S 0.1246 0.1234 'International Tables Vol C Tables 4.2.6.8 and 6.1.1.4'

loop_
_geom_angle_atom_site_label_1
_geom_angle_atom_site_label_2
_geom_angle_atom_site_label_3
_geom_angle
_geom_angle_site_symmetry_1
_geom_angle_site_symmetry_3
_geom_angle_publ_flag
C22 Re1 C21 89.2(3) . . ?
C22 Re1 C20 88.0(3) . . ?
C21 Re1 C20 88.9(3) . . ?
C22 Re1 N1 177.5(3) . . ?
C21 Re1 N1 93.3(3) . . ?
C20 Re1 N1 91.9(3) . . ?
C22 Re1 N6 96.3(3) . . ?
C21 Re1 N6 169.6(3) . . ?
C20 Re1 N6 100.1(3) . . ?
N1 Re1 N6 81.3(2) . . ?
C22 Re1 N7 93.3(3) . . ?
C21 Re1 N7 95.9(3) . . ?
C20 Re1 N7 175.0(3) . . ?
N1 Re1 N7 86.6(2) . . ?
N6 Re1 N7 75.0(2) . . ?
C1 N1 N2 107.7(6) . . ?
C1 N1 Re1 131.0(5) . . ?
N2 N1 Re1 121.1(4) . . ?
N3 N2 N1 110.8(6) . . ?
N2 N3 N4 106.2(6) . . ?
N3 N4 C1 111.4(6) . . ?
N3 N4 C2 119.0(6) . . ?
C1 N4 C2 129.5(7) . . ?
C5 N5 C8 123.6(16) . . ?
C5 N5 C9 117.8(14) . . ?
C8 N5 C9 116.2(17) . . ?
C5' N5' C8' 115.4(19) . . ?
C5' N5' C9' 118.5(16) . . ?
C8' N5' C9' 115(2) . . ?
C10 N6 C14 118.4(6) . . ?
C10 N6 Re1 124.0(5) . . ?
C14 N6 Re1 116.9(5) . . ?
C19 N7 C15 118.7(6) . . ?
C19 N7 Re1 124.5(5) . . ?
C15 N7 Re1 116.7(5) . . ?
N1 C1 N4 103.9(6) . . ?
N1 C1 S1 127.4(6) . . ?
N4 C1 S1 128.7(6) . . ?
C3' C2 C7' 118.2(13) . . ?
C3 C2 C7 119.3(11) . . ?
C3' C2 N4 124.7(10) . . ?
C3 C2 N4 119.6(8) . . ?
C7' C2 N4 116.1(9) . . ?
C7 C2 N4 120.3(8) . . ?
C4 C3 C2 117.6(12) . . ?
C3 C4 C5 123.7(14) . . ?
C4 C5 C6 118.0(14) . . ?
C4 C5 N5 118.8(13) . . ?
C6 C5 N5 123.1(13) . . ?
C7 C6 C5 118.8(14) . . ?
C6 C7 C2 121.9(14) . . ?
C2 C3' C4' 116.8(15) . . ?
C3' C4' C5' 126.2(16) . . ?
C6' C5' C4' 116.5(15) . . ?
C6' C5' N5' 121.1(15) . . ?
C4' C5' N5' 122.4(14) . . ?
C5' C6' C7' 118.0(16) . . ?
C6' C7' C2 124.3(15) . . ?
N6 C10 C11 121.8(7) . . ?
C12 C11 C10 119.9(7) . . ?
C11 C12 C13 118.7(7) . . ?
C14 C13 C12 119.6(7) . . ?
N6 C14 C13 121.6(7) . . ?
N6 C14 C15 114.7(6) . . ?
C13 C14 C15 123.6(7) . . ?
N7 C15 C16 121.4(7) . . ?
N7 C15 C14 116.1(6) . . ?
C16 C15 C14 122.5(7) . . ?
C17 C16 C15 119.5(8) . . ?
C18 C17 C16 118.5(8) . . ?
C17 C18 C19 119.6(8) . . ?
N7 C19 C18 122.4(7) . . ?
O1 C20 Re1 176.9(7) . . ?
O2 C21 Re1 176.1(7) . . ?
O3 C22 Re1 175.9(6) . . ?

loop_
_geom_bond_atom_site_label_1
_geom_bond_atom_site_label_2
_geom_bond_distance
_geom_bond_site_symmetry_2
_geom_bond_publ_flag
Re1 C22 1.911(8) . ?
Re1 C21 1.918(8) . ?
Re1 C20 1.931(8) . ?
Re1 N1 2.149(6) . ?
Re1 N6 2.167(6) . ?
Re1 N7 2.175(6) . ?
S1 C1 1.680(8) . ?
O1 C20 1.152(9) . ?
O2 C21 1.153(9) . ?
O3 C22 1.156(9) . ?
N1 C1 1.363(9) . ?
N1 N2 1.378(8) . ?
N2 N3 1.284(8) . ?
N3 N4 1.357(9) . ?
N4 C1 1.369(9) . ?
N4 C2 1.423(9) . ?
N5 C5 1.401(14) . ?
N5 C8 1.449(14) . ?
N5 C9 1.451(14) . ?
N5' C5' 1.399(14) . ?
N5' C8' 1.448(14) . ?
N5' C9' 1.451(14) . ?
N6 C10 1.341(10) . ?
N6 C14 1.360(9) . ?
N7 C19 1.340(10) . ?
N7 C15 1.341(9) . ?
C2 C3' 1.375(10) . ?
C2 C3 1.388(9) . ?
C2 C7' 1.391(10) . ?
C2 C7 1.397(9) . ?
C3 C4 1.386(9) . ?
C4 C5 1.394(10) . ?
C5 C6 1.394(10) . ?
C6 C7 1.394(9) . ?
C3' C4' 1.384(10) . ?
C4' C5' 1.386(10) . ?
C5' C6' 1.385(10) . ?
C6' C7' 1.387(10) . ?
C10 C11 1.373(11) . ?
C11 C12 1.369(11) . ?
C12 C13 1.379(12) . ?
C13 C14 1.369(10) . ?
C14 C15 1.480(11) . ?
C15 C16 1.389(11) . ?
C16 C17 1.385(12) . ?
C17 C18 1.369(12) . ?
C18 C19 1.375(11) . ?
